data_7009109
loop_
_publ_author_name
'Shyu, Huey-Lih'
'Wei, Ho-Hsiang'
'Lee, Gene-Hsaing'
'Wang, Yu'

_publ_section_title
;
 Structure, magnetic properties and epoxidation activity of iron(III)
 salicylaldimine complexes
;
_journal_issue 6
_journal_name_full 'Journal of the Chemical Society, Dalton Transactions'
_journal_page_first 915
_journal_paper_doi 10.1039/a908648j
_journal_year 2000
_chemical_formula_moiety 'C20.33 H24 N2 O5 Fe Cl2 '
_chemical_formula_sum 'C20.33 H24 Cl2 Fe N2 O5'
_chemical_formula_weight 503.17
_chemical_name_systematic ?
_space_group_IT_number 148
_symmetry_cell_setting trigonal
_symmetry_space_group_name_Hall '-R 3'
_symmetry_space_group_name_H-M 'R -3 :H'
_cell_angle_alpha 90.0
_cell_angle_beta 90.0
_cell_angle_gamma 120.0
_cell_formula_units_Z 18
_cell_length_a 25.189(7)
_cell_length_b 25.189(7)
_cell_length_c 18.061(6)
_cell_measurement_reflns_used 25
_cell_measurement_temperature 295
_cell_measurement_theta_max 9.79
_cell_measurement_theta_min 7.82
_cell_volume 9924(5)
_computing_cell_refinement 'NONIUS CAD4'
_computing_data_collection 'NONIUS CAD4'
_computing_data_reduction 'NRCVAX DATRD2'
_computing_molecular_graphics 'NRCVAX ORTEP'
_computing_publication_material 'NRCVAX TABLES'
_computing_structure_refinement 'NRCVAX LSTSQ'
_computing_structure_solution 'NRCVAX SOLVER'
_diffrn_ambient_temperature 295
_diffrn_measurement_device 'Nonius CAD-4    '
_diffrn_measurement_method 'Theta/2theta scan b/P/b '
_diffrn_radiation_monochromator graphite
_diffrn_radiation_source 'xray tube'
_diffrn_radiation_type 'Molybdenum K\a'
_diffrn_radiation_wavelength 0.71073
_diffrn_reflns_av_R_equivalents 0.010
_diffrn_reflns_limit_h_max 25
_diffrn_reflns_limit_h_min -25
_diffrn_reflns_limit_k_max 29
_diffrn_reflns_limit_k_min 0
_diffrn_reflns_limit_l_max 21
_diffrn_reflns_limit_l_min 0
_diffrn_reflns_number 4284
_diffrn_reflns_theta_max 25.00
_diffrn_reflns_theta_min 0.00
_diffrn_standards_decay_% 0.0
_diffrn_standards_interval_time 60
_diffrn_standards_number 3
_exptl_absorpt_coefficient_mu 0.83
_exptl_absorpt_correction_T_max 0.9987
_exptl_absorpt_correction_T_min 0.9308
_exptl_absorpt_correction_type empirical
_exptl_crystal_density_diffrn 1.515
_exptl_crystal_F_000 4692.04
_exptl_crystal_size_max 0.40
_exptl_crystal_size_mid 0.30
_exptl_crystal_size_min 0.25
_refine_diff_density_max 0.65
_refine_diff_density_min -0.67
_refine_ls_goodness_of_fit_obs 2.97
_refine_ls_matrix_type atomblock
_refine_ls_number_parameters 277
_refine_ls_number_reflns 1868
_refine_ls_R_factor_all 0.145
_refine_ls_R_factor_obs 0.069
_refine_ls_shift/esd_max 0.030
_refine_ls_structure_factor_coef F
_refine_ls_weighting_details 'w = 1/(\s^2^(F)+0.0001F^2^)'
_refine_ls_weighting_scheme calc
_refine_ls_wR_factor_all 0.074
_refine_ls_wR_factor_obs 0.070
_reflns_number_observed 1868
_reflns_number_total 3876
_reflns_observed_criterion 'Inet > 2.0\s(Inet)'
_cod_data_source_file a908648j.txt
_cod_data_source_block ic4649
_cod_depositor_comments
;
The following automatic conversions were performed:
'_symmetry_cell_setting' value 'Trigonal' changed to 'trigonal' according
to '/home/saulius/struct/CIF-dictionaries/cif_core.dic' dictionary named
'cif_core.dic' version 2.4.1 from 2010-06-29.

Automatic conversion script
Id: cif_fix_enum 1527 2010-12-29 10:47:43Z saulius 

The following automatic conversions were performed:

'_refine_ls_weighting_scheme' value '1/(\s^2^(F)+0.0001F^2^)' was
changed to 'calc'. New tag '_refine_ls_weighting_details' was
created. The value of the new tag was set to 'w =
1/(\s^2^(F)+0.0001F^2^)'.

Automatic conversion script
Id: cif_fix_values 3143 2015-03-26 13:38:13Z robertas 
;
_cod_original_cell_volume 9924(4)
_cod_original_sg_symbol_H-M 'R -3'
_cod_original_formula_sum 'C20.33 H24 N2 O5 Fe Cl2 '
_cod_database_code 7009109

loop_
_symmetry_equiv_pos_as_xyz
x,y,z
-x,-y,-z
1/3+x,2/3+y,2/3+z
1/3-x,2/3-y,2/3-z
2/3+x,1/3+y,1/3+z
2/3-x,1/3-y,1/3-z
-y,x-y,z
y,-x+y,-z
1/3-y,2/3+x-y,2/3+z
1/3+y,2/3-x+y,2/3-z
2/3-y,1/3+x-y,1/3+z
2/3+y,1/3-x+y,1/3-z
-x+y,-x,z
x-y,x,-z
1/3-x+y,2/3-x,2/3+z
1/3+x-y,2/3+x,2/3-z
2/3-x+y,1/3-x,1/3+z
2/3+x-y,1/3+x,1/3-z

loop_
_atom_site_aniso_label
_atom_site_aniso_U_11
_atom_site_aniso_U_22
_atom_site_aniso_U_33
_atom_site_aniso_U_12
_atom_site_aniso_U_13
_atom_site_aniso_U_23
_atom_site_aniso_type_symbol
Fe 0.0644(9) 0.0789(10) 0.0393(6) 0.0399(8) 0.0006(7) 0.0067(7) Fe
Cl 0.140(3) 0.0912(22) 0.1029(23) 0.0382(21) -0.0117(21) -0.0177(19) Cl
O1 0.055(4) 0.082(4) 0.049(3) 0.038(3) 0.003(3) 0.005(3) O
O2 0.072(4) 0.075(4) 0.049(3) 0.050(4) 0.003(3) 0.008(3) O
O3 0.076(4) 0.088(5) 0.062(4) 0.049(4) -0.011(3) 0.009(3) O
O4 0.063(4) 0.085(5) 0.071(4) 0.044(4) 0.014(3) 0.005(4) O
O5 0.062(4) 0.065(4) 0.055(3) 0.038(3) 0.007(3) 0.006(3) O
N1 0.065(5) 0.078(5) 0.052(4) 0.028(4) 0.009(4) 0.003(4) N
N2 0.100(6) 0.072(5) 0.029(4) 0.049(5) -0.001(4) 0.002(4) N
C1 0.042(5) 0.053(6) 0.069(6) 0.017(5) 0.005(5) -0.001(5) C
C2 0.053(6) 0.059(6) 0.082(6) 0.029(5) -0.009(5) -0.002(5) C
C3 0.080(8) 0.136(10) 0.128(9) 0.071(8) -0.010(7) 0.018(8) C
C4 0.067(8) 0.163(12) 0.184(12) 0.077(8) 0.024(8) 0.034(10) C
C5 0.066(7) 0.109(9) 0.127(9) 0.043(7) 0.028(7) 0.015(7) C
C6 0.046(6) 0.060(6) 0.091(7) 0.018(5) 0.010(5) 0.002(5) C
C7 0.067(6) 0.074(7) 0.065(6) 0.026(5) 0.028(5) 0.006(5) C
C8 0.088(8) 0.145(10) 0.042(6) 0.036(8) 0.021(5) 0.018(6) C
C9 0.124(10) 0.112(10) 0.118(9) 0.070(8) -0.016(8) 0.005(8) C
C10 0.083(7) 0.059(6) 0.081(7) 0.039(6) -0.029(6) -0.001(5) C
C11 0.060(6) 0.059(6) 0.065(6) 0.033(5) -0.006(5) 0.001(5) C
C12 0.070(7) 0.072(7) 0.108(8) 0.040(6) -0.020(6) 0.017(6) C
C13 0.066(7) 0.104(9) 0.161(11) 0.054(7) -0.003(7) 0.024(8) C
C14 0.061(7) 0.087(8) 0.120(8) 0.042(6) 0.013(6) 0.010(7) C
C15 0.046(5) 0.055(6) 0.086(7) 0.024(5) -0.003(5) -0.004(5) C
C16 0.056(6) 0.040(5) 0.064(5) 0.021(5) -0.015(5) -0.002(4) C
C17 0.112(9) 0.070(7) 0.075(7) 0.047(7) -0.022(6) -0.005(6) C
C18 0.229(17) 0.228(17) 0.086(9) 0.143(15) 0.024(10) 0.012(10) C
C19 0.136(12) 0.100(10) 0.165(12) 0.038(9) 0.027(10) 0.057(9) C
C20 0.087(8) 0.129(10) 0.092(8) 0.059(8) 0.032(6) 0.015(7) C
C21 0.186(11) 0.186 0.001(7) 0.093 0.00000 0.00000 C
Cl1 0.203(7) 0.208(7) 0.248(7) 0.104(6) -0.073(6) 0.005(6) Cl
Cl2 0.175(3) 0.175 0.106(10) 0.087 0.00000 0.00000 Cl

loop_
_atom_site_label
_atom_site_fract_x
_atom_site_fract_y
_atom_site_fract_z
_atom_site_U_iso_or_equiv
_atom_site_thermal_displace_type
_atom_site_calc_flag
_atom_site_refinement_flags
_atom_site_type_symbol
Fe 0.39029(6) 0.26627(6) 0.11138(6) 0.0591(11) Uani ? . Fe
Cl 0.44056(15) 0.36889(14) 0.14558(16) 0.120(3) Uani ? . Cl
O1 0.43125(23) 0.23952(24) 0.1758(3) 0.060(4) Uani ? . O
O2 0.32049(24) 0.24665(24) 0.1698(3) 0.059(4) Uani ? . O
O3 0.4640(3) 0.2005(3) 0.2898(3) 0.072(5) Uani ? . O
O4 0.24946(24) 0.2303(3) 0.2816(3) 0.070(5) Uani ? . O
O5 0.33989(24) 0.17153(24) 0.0685(3) 0.058(4) Uani ? . O
N1 0.4528(3) 0.2798(3) 0.0279(3) 0.068(6) Uani ? . N
N2 0.3493(3) 0.2849(3) 0.0238(3) 0.064(6) Uani ? . N
C1 0.4819(3) 0.2375(4) 0.1679(4) 0.058(6) Uani ? . C
C2 0.5004(4) 0.2163(4) 0.2292(5) 0.064(7) Uani ? . C
C3 0.5527(5) 0.2134(5) 0.2246(6) 0.107(10) Uani ? . C
C4 0.5865(5) 0.2296(6) 0.1591(7) 0.129(12) Uani ? . C
C5 0.5699(4) 0.2504(5) 0.1021(6) 0.101(9) Uani ? . C
C6 0.5163(4) 0.2542(4) 0.1034(5) 0.070(7) Uani ? . C
C7 0.4989(4) 0.2742(4) 0.0373(4) 0.073(7) Uani ? . C
C8 0.4418(5) 0.3058(5) -0.0425(5) 0.101(9) Uani ? . C
C9 0.3745(5) 0.2831(5) -0.0475(6) 0.114(11) Uani ? . C
C10 0.3037(4) 0.2938(4) 0.0308(5) 0.072(7) Uani ? . C
C11 0.2709(4) 0.2884(4) 0.0956(4) 0.060(7) Uani ? . C
C12 0.2252(4) 0.3037(4) 0.0912(5) 0.082(8) Uani ? . C
C13 0.1891(4) 0.2955(5) 0.1479(6) 0.105(10) Uani ? . C
C14 0.1948(4) 0.2708(4) 0.2140(6) 0.087(9) Uani ? . C
C15 0.2398(4) 0.2553(4) 0.2197(5) 0.063(7) Uani ? . C
C16 0.2789(4) 0.2640(3) 0.1610(4) 0.054(6) Uani ? . C
C17 0.4810(5) 0.1780(4) 0.3512(5) 0.085(9) Uani ? . C
C18 0.4552(8) 0.2781(7) -0.1120(6) 0.168(18) Uani ? . C
C19 0.4783(6) 0.3751(5) -0.0426(7) 0.143(13) Uani ? . C
C20 0.2136(5) 0.2221(5) 0.3436(5) 0.100(10) Uani ? . C
C21 0.33333 0.66667 0.0694(7) 0.124(9) Uani ? S C
Cl1 0.2439(3) 0.6400(4) 0.0985(4) 0.219(8) Uani ? . Cl
Cl2 0.33333 0.66667 0.1475(5) 0.152(6) Uani ? S Cl
H 0.300 0.152 0.084 0.0706 Uiso ? . H
H' 0.345 0.139 0.083 0.0706 Uiso ? . H
H3 0.567 0.199 0.270 0.1216 Uiso ? . H
H4 0.624 0.226 0.159 0.1448 Uiso ? . H
H5 0.596 0.261 0.057 0.1114 Uiso ? . H
H7 0.526 0.284 -0.005 0.0876 Uiso ? . H
H9a 0.354 0.242 -0.070 0.1298 Uiso ? . H
H9b 0.367 0.308 -0.085 0.1298 Uiso ? . H
H10 0.292 0.307 -0.015 0.0867 Uiso ? . H
H12 0.218 0.320 0.043 0.0959 Uiso ? . H
H13 0.158 0.308 0.145 0.1211 Uiso ? . H
H14 0.168 0.266 0.257 0.1032 Uiso ? . H
H17a 0.450 0.167 0.393 0.0972 Uiso ? . H
H17b 0.482 0.141 0.343 0.0972 Uiso ? . H
H17c 0.519 0.207 0.373 0.0972 Uiso ? . H
H18a 0.434 0.236 -0.109 0.1740 Uiso ? . H
H18b 0.449 0.293 -0.155 0.1740 Uiso ? . H
H18c 0.500 0.291 -0.109 0.1740 Uiso ? . H
H19a 0.468 0.392 -0.003 0.1345 Uiso ? . H
H19b 0.522 0.390 -0.042 0.1345 Uiso ? . H
H19c 0.471 0.392 -0.088 0.1345 Uiso ? . H
H20a 0.224 0.204 0.386 0.1134 Uiso ? . H
H20b 0.220 0.262 0.364 0.1134 Uiso ? . H
H20c 0.171 0.197 0.337 0.1134 Uiso ? . H

loop_
_atom_type_symbol
_atom_type_description
_atom_type_scat_dispersion_real
_atom_type_scat_dispersion_imag
_atom_type_scat_source
C ? 0.002 0.002 'International Tables Vol. IV Table 2.2B'
H ? 0.000 0.000 'International Tables Vol. IV Table 2.2B'
N ? 0.004 0.003 'International Tables Vol. IV Table 2.2B'
O ? 0.008 0.006 'International Tables Vol. IV Table 2.2B'
Fe ? 0.301 0.845 'International Tables Vol. IV Table 2.2B'
Cl ? 0.132 0.159 'International Tables Vol. IV Table 2.2B'

loop_
_geom_angle_atom_site_label_1
_geom_angle_atom_site_label_2
_geom_angle_atom_site_label_3
_geom_angle
_geom_angle_site_symmetry_1
_geom_angle_site_symmetry_2
_geom_angle_site_symmetry_3
_geom_angle_publ_flag
Cl Fe O1 98.18(19) ? ? ? ?
Cl Fe O2 93.49(19) ? ? ? ?
Cl Fe O5 174.23(16) ? ? ? ?
Cl Fe N1 93.63(21) ? ? ? ?
Cl Fe N2 90.42(21) ? ? ? ?
O1 Fe O2 99.54(21) ? ? ? ?
O1 Fe O5 87.25(21) ? ? ? ?
O1 Fe N1 90.09(25) ? ? ? ?
O1 Fe N2 167.48(24) ? ? ? ?
O2 Fe O5 87.49(21) ? ? ? ?
O2 Fe N1 167.1(3) ? ? ? ?
O2 Fe N2 88.93(24) ? ? ? ?
O5 Fe N1 84.38(23) ? ? ? ?
O5 Fe N2 83.90(23) ? ? ? ?
N1 Fe N2 80.3(3) ? ? ? ?
Fe O1 C1 131.6(5) ? ? ? ?
Fe O2 C16 129.0(5) ? ? ? ?
C2 O3 C17 117.3(7) ? ? ? ?
C15 O4 C20 118.4(7) ? ? ? ?
Fe N1 C7 123.5(5) ? ? ? ?
Fe N1 C8 113.0(5) ? ? ? ?
C7 N1 C8 123.0(7) ? ? ? ?
Fe N2 C9 113.4(6) ? ? ? ?
Fe N2 C10 123.9(5) ? ? ? ?
C9 N2 C10 122.6(7) ? ? ? ?
O1 C1 C2 116.4(7) ? ? ? ?
O1 C1 C6 123.5(7) ? ? ? ?
C2 C1 C6 120.1(7) ? ? ? ?
O3 C2 C1 116.4(7) ? ? ? ?
O3 C2 C3 124.5(8) ? ? ? ?
C1 C2 C3 119.1(8) ? ? ? ?
C2 C3 C4 120.1(9) ? ? ? ?
C3 C4 C5 120.8(9) ? ? ? ?
C4 C5 C6 121.6(9) ? ? ? ?
C1 C6 C5 118.1(8) ? ? ? ?
C1 C6 C7 123.1(8) ? ? ? ?
C5 C6 C7 118.7(8) ? ? ? ?
N1 C7 C6 127.8(7) ? ? ? ?
N1 C8 C9 107.6(7) ? ? ? ?
N1 C8 C18 110.9(9) ? ? ? ?
N1 C8 C19 111.2(8) ? ? ? ?
C9 C8 C18 103.8(9) ? ? ? ?
C9 C8 C19 111.1(10) ? ? ? ?
C18 C8 C19 111.9(10) ? ? ? ?
N2 C9 C8 111.4(8) ? ? ? ?
N2 C10 C11 126.9(7) ? ? ? ?
C10 C11 C12 117.1(8) ? ? ? ?
C10 C11 C16 123.1(7) ? ? ? ?
C12 C11 C16 119.6(8) ? ? ? ?
C11 C12 C13 121.1(8) ? ? ? ?
C12 C13 C14 121.6(9) ? ? ? ?
C13 C14 C15 118.4(9) ? ? ? ?
O4 C15 C14 123.8(8) ? ? ? ?
O4 C15 C16 114.9(7) ? ? ? ?
C14 C15 C16 121.3(8) ? ? ? ?
O2 C16 C11 123.8(7) ? ? ? ?
O2 C16 C15 118.1(7) ? ? ? ?
C11 C16 C15 118.0(7) ? ? ? ?
Cl1 C21 Cl1a 113.8(4) ? ? ? ?
Cl1 C21 Cl1b 113.8(6) ? ? ? ?
Cl1 C21 Cl2 75.3(4) ? ? ? ?
Cl1 C21 Cl2c 75.3(4) ? ? ? ?
Cl1a C21 Cl1b 113.8(6) ? ? ? ?
Cl1a C21 Cl2 75.3(4) ? ? ? ?
Cl1a C21 Cl2c 75.3(4) ? ? ? ?
Cl1b C21 Cl2 75.3(4) ? ? ? ?
Cl1b C21 Cl2c 75.3(4) ? ? ? ?
Cl2 C21 Cl2c 0.0 ? ? ? ?
C21 Cl1 Cl2 38.6(4) ? ? ? ?
C21 Cl1 Cl2c 52.9(4) ? ? ? ?
Cl2 Cl1 Cl2c 14.4(3) ? ? ? ?
C21 Cl2 C21c 180.0 ? ? ? ?
C21 Cl2 Cl1 66.2(3) ? ? ? ?
C21 Cl2 Cl1c 128.19(25) ? ? ? ?
C21 Cl2 Cl1a 66.2(3) ? ? ? ?
C21 Cl2 Cl1d 128.2(3) ? ? ? ?
C21 Cl2 Cl1b 66.2(3) ? ? ? ?
C21 Cl2 Cl1e 128.19(21) ? ? ? ?
C21 Cl2 Cl2c 179.9 ? ? ? ?
C21c Cl2 Cl1 113.8(3) ? ? ? ?
C21c Cl2 Cl1c 51.81(25) ? ? ? ?
C21c Cl2 Cl1a 113.8(3) ? ? ? ?
C21c Cl2 Cl1d 51.8(3) ? ? ? ?
C21c Cl2 Cl1b 113.8(3) ? ? ? ?
C21c Cl2 Cl1e 51.81(21) ? ? ? ?
C21c Cl2 Cl2c 0.1 ? ? ? ?
Cl1 Cl2 Cl1c 165.6(5) ? ? ? ?
Cl1 Cl2 Cl1a 104.8(4) ? ? ? ?
Cl1 Cl2 Cl1d 83.7(3) ? ? ? ?
Cl1 Cl2 Cl1b 104.8(5) ? ? ? ?
Cl1 Cl2 Cl1e 83.7(4) ? ? ? ?
Cl1 Cl2 Cl2c 113.9(3) ? ? ? ?
Cl1c Cl2 Cl1a 83.7(3) ? ? ? ?
Cl1c Cl2 Cl1d 85.8(4) ? ? ? ?
Cl1c Cl2 Cl1b 83.7(4) ? ? ? ?
Cl1c Cl2 Cl1e 85.8(4) ? ? ? ?
Cl1c Cl2 Cl2c 51.80(25) ? ? ? ?
Cl1a Cl2 Cl1d 165.6(6) ? ? ? ?
Cl1a Cl2 Cl1b 104.8(5) ? ? ? ?
Cl1a Cl2 Cl1e 83.7(4) ? ? ? ?
Cl1a Cl2 Cl2c 113.8(3) ? ? ? ?
Cl1d Cl2 Cl1b 83.7(4) ? ? ? ?
Cl1d Cl2 Cl1e 85.8(5) ? ? ? ?
Cl1d Cl2 Cl2c 51.8(3) ? ? ? ?
Cl1b Cl2 Cl1e 165.6(4) ? ? ? ?
Cl1b Cl2 Cl2c 113.8(3) ? ? ? ?
Cl1e Cl2 Cl2c 51.80(21) ? ? ? ?

loop_
_geom_bond_atom_site_label_1
_geom_bond_atom_site_label_2
_geom_bond_distance
_geom_bond_site_symmetry_1
_geom_bond_site_symmetry_2
_geom_bond_publ_flag
Fe Cl 2.322(3) ? ? ?
Fe O1 1.888(5) ? ? ?
Fe O2 1.892(5) ? ? ?
Fe O5 2.209(6) ? ? ?
Fe N1 2.082(6) ? ? ?
Fe N2 2.066(6) ? ? ?
O1 C1 1.311(9) ? ? ?
O2 C16 1.331(9) ? ? ?
O3 C2 1.353(10) ? ? ?
O3 C17 1.406(10) ? ? ?
O4 C15 1.365(10) ? ? ?
O4 C20 1.389(11) ? ? ?
N1 C7 1.251(12) ? ? ?
N1 C8 1.516(12) ? ? ?
N2 C9 1.447(13) ? ? ?
N2 C10 1.283(11) ? ? ?
C1 C2 1.405(12) ? ? ?
C1 C6 1.386(11) ? ? ?
C2 C3 1.358(12) ? ? ?
C3 C4 1.394(16) ? ? ?
C4 C5 1.313(16) ? ? ?
C5 C6 1.398(13) ? ? ?
C6 C7 1.447(12) ? ? ?
C8 C9 1.495(15) ? ? ?
C8 C18 1.553(16) ? ? ?
C8 C19 1.514(16) ? ? ?
C10 C11 1.400(12) ? ? ?
C11 C12 1.389(12) ? ? ?
C11 C16 1.391(11) ? ? ?
C12 C13 1.314(15) ? ? ?
C13 C14 1.387(14) ? ? ?
C14 C15 1.375(12) ? ? ?
C15 C16 1.389(12) ? ? ?
C21 Cl1 2.072(8) ? ? ?
C21 Cl1a 2.072(20) ? ? ?
C21 Cl1b 2.072(5) ? ? ?
C21 Cl2 1.412(15) ? ? ?
C21 Cl2c 2.103(15) ? ? ?
Cl1 Cl2 2.191(8) ? ? ?
Cl1 Cl2c 2.550(9) ? ? ?
Cl2 C21c 2.103(15) ? ? ?
Cl2 Cl1c 2.550(9) ? ? ?
Cl2 Cl1a 2.191(20) ? ? ?
Cl2 Cl1d 2.549(18) ? ? ?
Cl2 Cl1b 2.191(6) ? ? ?
Cl2 Cl1e 2.550(8) ? ? ?
Cl2 Cl2c 0.691(18) ? ? ?

loop_
_geom_contact_atom_site_label_1
_geom_contact_atom_site_label_2
_geom_contact_distance
_geom_contact_site_symmetry_1
_geom_contact_site_symmetry_2
_geom_contact_publ_flag
? ? ? ? ? ?
